data_4345176
loop_
_publ_author_name
'Vaughey, J. T.'
'Harrison, William T. A.'
'Jacobson, Allan J.'
'Gosborn, David P.'
'Johnson, Jack W.'

_publ_section_title
;
 Synthesis, structure, and properties of two new vanadium(III) phosphates:
 VPO4.H2O and V1.23(PO4)(OH)0.69(H2O)0.31.0.33H2O
;
_journal_name_full 'Inorganic Chemistry'
_journal_page_first 2481
_journal_page_last 2487
_journal_paper_doi 10.1021/ic00089a027
_journal_volume 33
_journal_year 1994
_chemical_formula_sum 'H1.97 O5.33 P V1.23'
_chemical_formula_weight 180.89
_space_group_IT_number 141
_symmetry_cell_setting tetragonal
_symmetry_Int_Tables_number 141
_symmetry_space_group_name_Hall '-I 4bd 2'
_symmetry_space_group_name_H-M 'I 41/a m d :2'
_cell_angle_alpha 90.
_cell_angle_beta 90.
_cell_angle_gamma 90.
_cell_formula_units_Z 4
_cell_length_a 5.1811(2)
_cell_length_b 5.1811(2)
_cell_length_c 12.9329(4)
_cell_volume 347.17(2)
_diffrn_ambient_temperature 298
_diffrn_radiation_probe x-ray
_diffrn_radiation_type CuK\a
_diffrn_radiation_wavelength 1.54178
_exptl_crystal_density_diffrn 3.461
_pd_proc_ls_prof_R_factor 0.0750
_pd_proc_ls_prof_wR_factor 0.0949
_refine_ls_number_parameters 21
_cod_data_source_file Inorg-Chem-1994-33-2481-2487-2.cif
_cod_data_source_block 2
_cod_original_cell_volume 347.17(3)
_cod_original_sg_symbol_H-M 'I 41/a m d'
_cod_database_code 4345176

loop_
_symmetry_equiv_pos_site_id
_symmetry_equiv_pos_as_xyz
1 x,y,z
2 1/4-y,3/4+x,1/4+z
3 1/2-x,-y,1/2+z
4 1/4+y,1/4-x,3/4+z
5 x,-y,-z
6 1/4+y,3/4+x,1/4-z
7 1/2-x,y,1/2-z
8 1/4-y,1/4-x,3/4-z
9 -x,-y,-z
10 3/4+y,1/4-x,3/4-z
11 1/2+x,y,1/2-z
12 3/4-y,3/4+x,1/4-z
13 -x,y,z
14 3/4-y,1/4-x,3/4+z
15 1/2+x,-y,1/2+z
16 3/4+y,3/4+x,1/4+z
17 1/2+x,1/2+y,1/2+z
18 3/4-y,1/4+x,3/4+z
19 -x,1/2-y,z
20 3/4+y,3/4-x,1/4+z
21 1/2+x,1/2-y,1/2-z
22 3/4+y,1/4+x,3/4-z
23 -x,1/2+y,-z
24 3/4-y,3/4-x,1/4-z
25 1/2-x,1/2-y,1/2-z
26 1/4+y,3/4-x,1/4-z
27 x,1/2+y,-z
28 1/4-y,1/4+x,3/4-z
29 1/2-x,1/2+y,1/2+z
30 1/4-y,3/4-x,1/4+z
31 x,1/2-y,z
32 1/4+y,1/4+x,3/4+z

loop_
_atom_site_label
_atom_site_type_symbol
_atom_site_thermal_displace_type
_atom_site_fract_x
_atom_site_fract_y
_atom_site_fract_z
_atom_site_occupancy
_atom_site_U_iso_or_equiv
_atom_site_calc_flag
_atom_site_refinement_flags
_atom_site_disorder_assembly
_atom_site_disorder_group
V V Uiso 0.00000 0.00000 0.50000 0.615(4) 0.0096(8) . . . .
P P Uiso 0.00000 0.75000 0.12500 1.000 0.0082(8) . . . .
O1 O Uiso 0.00000 0.5075(5) 0.1921(2) 1.000 0.0082(9) . . . .
O2 O Uiso 0.00000 0.25000 0.37500 1.000 0.0082(9) . . . .

loop_
_geom_angle_atom_site_label_1
_geom_angle_atom_site_label_2
_geom_angle_atom_site_label_3
_geom_angle
_geom_angle_site_symmetry_1
_geom_angle_site_symmetry_2
_geom_angle_site_symmetry_3
_geom_angle_publ_flag
O1 V O2 96.46(6) 2_545 . . yes
O2 V O2 180.00 . . 2_545 yes
O1 V O2 83.54(6) 8_555 . . yes
O1 V O2 83.54(6) 10_455 . . yes
O1 V O2 96.46(6) 16_445 . . yes
V V O2 128.70 19_545 . . yes
V V O2 51.30 19_555 . . yes
O1 V O2 83.54(6) 2_545 . 2_545 yes
O1 V O1 96.55(9) 2_545 . 8_555 yes
O1 V O1 180.00 2_545 . 10_455 yes
O1 V O1 83.45(9) 2_545 . 16_445 yes
V V O1 49.75(5) 19_545 . 2_545 yes
V V O1 130.25(5) 19_555 . 2_545 yes
O1 V O2 96.46(6) 8_555 . 2_545 yes
O1 V O2 96.46(6) 10_455 . 2_545 yes
O1 V O2 83.54(6) 16_445 . 2_545 yes
V V O2 51.30 19_545 . 2_545 yes
V V O2 128.70 19_555 . 2_545 yes
O1 V O1 83.45(9) 8_555 . 10_455 yes
O1 V O1 180.00 8_555 . 16_445 yes
V V O1 130.25(5) 19_545 . 8_555 yes
V V O1 49.75(5) 19_555 . 8_555 yes
O1 V O1 96.55(9) 10_455 . 16_445 yes
V V O1 130.25(5) 19_545 . 10_455 yes
V V O1 49.75(5) 19_555 . 10_455 yes
V V O1 49.75(5) 19_545 . 16_445 yes
V V O1 130.25(5) 19_555 . 16_445 yes
V V V 180.00 19_545 . 19_555 yes
O1 P O1 108.84(7) . . 6_455 yes
O1 P O1 108.84(7) . . 12_555 yes
O1 P O1 110.74(14) . . 19_565 yes
O1 P O1 110.74(14) 6_455 . 12_555 yes
O1 P O1 108.84(7) 6_455 . 19_565 yes
O1 P O1 108.84(7) 12_555 . 19_565 yes
V O1 P 139.46(5) 4_554 . . yes
V O1 P 139.46(5) 10_455 . . yes
V O1 V 80.51(10) 4_554 . 10_455 yes
V O2 V 127.52 . . 4_554 yes
V O2 V 127.52 . . 10_455 yes
V O2 V 77.41 . . 19_555 yes
V O2 V 77.41 4_554 . 10_455 yes
V O2 V 127.52 4_554 . 19_555 yes
V O2 V 127.52 10_455 . 19_555 yes

loop_
_geom_bond_atom_site_label_1
_geom_bond_atom_site_label_2
_geom_bond_distance
_geom_bond_site_symmetry_1
_geom_bond_site_symmetry_2
_geom_bond_publ_flag
V O2 2.0715(1) . . yes
V O1 2.005(2) . 2_545 yes
V O2 2.0715(1) . 2_545 yes
V O1 2.005(2) . 8_555 yes
V O1 2.005(2) . 10_455 yes
V O1 2.005(2) . 16_445 yes
V V 2.5906(1) . 19_545 yes
V V 2.5906(1) . 19_555 yes
P O1 1.527(3) . . yes
P O1 1.527(3) . 6_455 yes
P O1 1.527(3) . 12_555 yes
P O1 1.527(3) . 19_565 yes
